data_7716461
loop_
_publ_author_name
'Liu, Qi-Ming'
'Liu, Xiao-Jia'
'Zhong, Xiao-Sheng'
'Huo, Zhong-Zhong'
'Shen, Zhen'
'Zheng, You-Xuan'

_publ_section_title
;
 Efficient narrowband yellow organic light-emitting diodes based on
 iridium(III) complexes with the rigid indolo[3,2,1-<i>jk</i>]carbazole
 unit.
;
_journal_issue 29
_journal_name_full 'Dalton transactions (Cambridge, England : 2003)'
_journal_page_first 12199
_journal_page_last 12207
_journal_paper_doi 10.1039/d4dt01018c
_journal_volume 53
_journal_year 2024
_chemical_formula_moiety 'C53 H41 Ir N4 O2 S2'
_chemical_formula_sum 'C53 H41 Ir N4 O2 S2'
_chemical_formula_weight 1022.22
_space_group_crystal_system monoclinic
_space_group_IT_number 15
_space_group_name_Hall '-C 2yc'
_space_group_name_H-M_alt 'C 1 2/c 1'
_atom_sites_solution_hydrogens geom
_atom_sites_solution_primary iterative
_audit_creation_date 2024-03-28
_audit_creation_method
;
Olex2 1.2
(compiled 2018.05.29 svn.r3508 for OlexSys, GUI svn.r5506)
;
_audit_update_record
;
2024-03-28 deposited with the CCDC.	2024-06-17 downloaded from the CCDC.
;
_cell_angle_alpha 90
_cell_angle_beta 92.412(2)
_cell_angle_gamma 90
_cell_formula_units_Z 4
_cell_length_a 16.8239(11)
_cell_length_b 15.1822(10)
_cell_length_c 19.1241(12)
_cell_measurement_reflns_used 9934
_cell_measurement_temperature 193.00
_cell_measurement_theta_max 53.92
_cell_measurement_theta_min 3.41
_cell_volume 4880.4(5)
_computing_cell_refinement 'SAINT V8.40B (?, 2016)'
_computing_data_reduction 'SAINT V8.40B (?, 2016)'
_computing_molecular_graphics 'Olex2 (Dolomanov et al., 2009)'
_computing_publication_material 'Olex2 (Dolomanov et al., 2009)'
_computing_structure_refinement 'olex2.refine (Bourhis et al., 2015)'
_computing_structure_solution 'olex2.solve (Bourhis et al., 2015)'
_diffrn_ambient_temperature 193.0
_diffrn_measured_fraction_theta_full 0.988
_diffrn_measured_fraction_theta_max 0.986
_diffrn_measurement_device_type 'Bruker APEX-II CCD'
_diffrn_measurement_method '\f and \w scans'
_diffrn_radiation_type GaK\a
_diffrn_radiation_wavelength 1.34139
_diffrn_reflns_av_R_equivalents 0.0496
_diffrn_reflns_av_unetI/netI 0.0298
_diffrn_reflns_Laue_measured_fraction_full 0.988
_diffrn_reflns_Laue_measured_fraction_max 0.986
_diffrn_reflns_limit_h_max 20
_diffrn_reflns_limit_h_min -19
_diffrn_reflns_limit_k_max 18
_diffrn_reflns_limit_k_min -18
_diffrn_reflns_limit_l_max 22
_diffrn_reflns_limit_l_min -22
_diffrn_reflns_number 25937
_diffrn_reflns_point_group_measured_fraction_full 0.988
_diffrn_reflns_point_group_measured_fraction_max 0.986
_diffrn_reflns_theta_full 53.594
_diffrn_reflns_theta_max 53.987
_diffrn_reflns_theta_min 3.413
_diffrn_source_current 2.86
_diffrn_source_power 0.19937059999999998
_diffrn_source_voltage 69.71
_diffrn_standards_number 0
_exptl_absorpt_coefficient_mu 4.256
_exptl_absorpt_correction_T_max 0.7506
_exptl_absorpt_correction_T_min 0.6099
_exptl_absorpt_correction_type none
_exptl_absorpt_process_details
;
SADABS-2016/2 (Bruker,2016/2) was used for absorption correction.
wR2(int) was 0.1478 before and 0.0733 after correction.
The Ratio of minimum to maximum transmission is 0.8125.
The \l/2 correction factor is Not present.
;
_exptl_crystal_density_diffrn 1.391
_exptl_crystal_description block
_exptl_crystal_F_000 2048
_exptl_crystal_size_max 0.14
_exptl_crystal_size_mid 0.12
_exptl_crystal_size_min 0.1
_refine_diff_density_max 0.453
_refine_diff_density_min -0.966
_refine_diff_density_rms 0.080
_refine_ls_extinction_method none
_refine_ls_goodness_of_fit_ref 1.071
_refine_ls_hydrogen_treatment constr
_refine_ls_matrix_type full
_refine_ls_number_parameters 284
_refine_ls_number_reflns 4435
_refine_ls_number_restraints 0
_refine_ls_restrained_S_all 1.071
_refine_ls_R_factor_all 0.0259
_refine_ls_R_factor_gt 0.0240
_refine_ls_shift/su_max 0.000
_refine_ls_shift/su_mean 0.000
_refine_ls_structure_factor_coef Fsqd
_refine_ls_weighting_details 'w=1/[\s^2^(Fo^2^)+(0.0312P)^2^+10.0680P] where P=(Fo^2^+2Fc^2^)/3'
_refine_ls_weighting_scheme calc
_refine_ls_wR_factor_gt 0.0649
_refine_ls_wR_factor_ref 0.0669
_reflns_Friedel_coverage 0.000
_reflns_number_gt 4207
_reflns_number_total 4435
_reflns_threshold_expression 'I > 2\s(I)'
_cod_data_source_file d4dt01018c2.cif
_cod_data_source_block 240318zh_zyx_th2_0m
_cod_depositor_comments 'Adding full bibliography for 7716460--7716461.cif.'
_cod_database_code 7716461
_shelx_shelxl_version_number 2018/3
_shelx_space_group_comment
;
The symmetry employed for this shelxl refinement is uniquely defined
by the following loop, which should always be used as a source of
symmetry information in preference to the above space-group names.
They are only intended as comments.
;
_shelx_estimated_absorpt_t_max 0.676
_shelx_estimated_absorpt_t_min 0.587
_olex2_refinement_description
;
1. Fixed Uiso
 At 1.2 times of:
  All C(H) groups
 At 1.5 times of:
  All C(H,H,H) groups
2.a Aromatic/amide H refined with riding coordinates:
 C2(H2), C3(H3), C4(H4), C5(H5), C11(H11), C12(H12), C13(H13), C14(H14),
 C18(H18), C20(H20), C21(H21), C23(H23)
2.b Idealised Me refined as rotating group:
 C25(H25a,H25b,H25c), C26(H26a,H26b,H26c), C27(H27a,H27b,H27c)
;
_smtbx_masks_void_probe_radius 1.2
_smtbx_masks_void_truncation_radius 1.2
_olex2_submission_special_instructions 'No special instructions were received'

loop_
_space_group_symop_operation_xyz
'x, y, z'
'-x, y, -z+1/2'
'x+1/2, y+1/2, z'
'-x+1/2, y+1/2, -z+1/2'
'-x, -y, -z'
'x, -y, z-1/2'
'-x+1/2, -y+1/2, -z'
'x+1/2, -y+1/2, z-1/2'

loop_
_atom_site_label
_atom_site_type_symbol
_atom_site_fract_x
_atom_site_fract_y
_atom_site_fract_z
_atom_site_U_iso_or_equiv
_atom_site_adp_type
_atom_site_occupancy
_atom_site_site_symmetry_order
_atom_site_calc_flag
_atom_site_refinement_flags_posn
_atom_site_refinement_flags_adp
_atom_site_refinement_flags_occupancy
_atom_site_disorder_assembly
_atom_site_disorder_group
Ir1 Ir 0.500000 0.38985(2) 0.750000 0.02452(7) Uani 1 2 d S T P . .
S1 S 0.74444(5) 0.38485(5) 0.84254(5) 0.0428(2) Uani 1 1 d . . . . .
O1 O 0.55871(12) 0.48966(12) 0.69417(10) 0.0307(4) Uani 1 1 d . . . . .
N1 N 0.61655(15) 0.16064(16) 0.55996(12) 0.0334(5) Uani 1 1 d . . . . .
N2 N 0.59595(15) 0.39644(14) 0.81670(13) 0.0287(5) Uani 1 1 d . . . . .
C1 C 0.74989(18) 0.17810(19) 0.58211(15) 0.0329(6) Uani 1 1 d . . . . .
C2 C 0.82985(19) 0.1724(2) 0.56614(17) 0.0383(7) Uani 1 1 d . . . . .
H2 H 0.870122 0.195370 0.597336 0.046 Uiso 1 1 calc R . . . .
C3 C 0.8495(2) 0.1327(2) 0.50416(18) 0.0432(8) Uani 1 1 d . . . . .
H3 H 0.903781 0.129657 0.492564 0.052 Uiso 1 1 calc R . . . .
C4 C 0.7916(2) 0.0972(2) 0.45838(18) 0.0455(8) Uani 1 1 d . . . . .
H4 H 0.807138 0.070314 0.416221 0.055 Uiso 1 1 calc R . . . .
C5 C 0.7116(2) 0.10028(19) 0.47316(17) 0.0397(8) Uani 1 1 d . . . . .
H5 H 0.671995 0.074955 0.442503 0.048 Uiso 1 1 calc R . . . .
C6 C 0.69202(19) 0.14175(19) 0.53436(15) 0.0333(6) Uani 1 1 d . . . . .
C7 C 0.70770(17) 0.22217(18) 0.63773(15) 0.0304(6) Uani 1 1 d . . . . .
C8 C 0.62796(17) 0.21021(18) 0.61946(15) 0.0305(6) Uani 1 1 d . . . . .
C9 C 0.55904(17) 0.24519(18) 0.64516(14) 0.0289(6) Uani 1 1 d . . . . .
C10 C 0.49615(18) 0.20962(18) 0.59618(14) 0.0302(6) Uani 1 1 d . . . . .
C11 C 0.41358(18) 0.2119(2) 0.59335(17) 0.0372(7) Uani 1 1 d . . . . .
H11 H 0.385897 0.243936 0.627381 0.045 Uiso 1 1 calc R . . . .
C12 C 0.3718(2) 0.1669(2) 0.54028(18) 0.0444(8) Uani 1 1 d . . . . .
H12 H 0.315333 0.168882 0.538227 0.053 Uiso 1 1 calc R . . . .
C13 C 0.4108(2) 0.1193(2) 0.49030(18) 0.0442(8) Uani 1 1 d . . . . .
H13 H 0.380506 0.089039 0.454746 0.053 Uiso 1 1 calc R . . . .
C14 C 0.4924(2) 0.11495(19) 0.49126(17) 0.0384(7) Uani 1 1 d . . . . .
H14 H 0.519091 0.082677 0.456751 0.046 Uiso 1 1 calc R . . . .
C15 C 0.53447(18) 0.15928(18) 0.54430(15) 0.0322(6) Uani 1 1 d . . . . .
C16 C 0.57010(16) 0.30382(17) 0.70236(14) 0.0256(5) Uani 1 1 d . . . . .
C17 C 0.65284(16) 0.31157(17) 0.72729(14) 0.0276(6) Uani 1 1 d . . . . .
C18 C 0.72006(17) 0.27523(18) 0.69635(15) 0.0298(6) Uani 1 1 d . . . . .
H18 H 0.772242 0.286706 0.715058 0.036 Uiso 1 1 calc R . . . .
C19 C 0.66109(16) 0.36328(18) 0.79049(15) 0.0288(6) Uani 1 1 d . . . . .
C20 C 0.6875(2) 0.4408(2) 0.90055(18) 0.0451(8) Uani 1 1 d . . . . .
H20 H 0.707728 0.468468 0.942157 0.054 Uiso 1 1 calc R . . . .
C21 C 0.61064(19) 0.4400(2) 0.87894(15) 0.0358(7) Uani 1 1 d . . . . .
H21 H 0.569962 0.467200 0.904357 0.043 Uiso 1 1 calc R . . . .
C22 C 0.54950(17) 0.57191(18) 0.70258(15) 0.0300(6) Uani 1 1 d . . . . .
C23 C 0.500000 0.6118(3) 0.750000 0.0394(11) Uani 1 2 d S T P . .
H23 H 0.500000 0.674336 0.750002 0.047 Uiso 1 2 calc RS T P . .
C24 C 0.5999(2) 0.6287(2) 0.65482(18) 0.0403(7) Uani 1 1 d . . . . .
C25 C 0.5805(3) 0.6016(2) 0.57840(19) 0.0522(9) Uani 1 1 d . . . . .
H25A H 0.591626 0.538730 0.572601 0.078 Uiso 1 1 calc GR . . . .
H25B H 0.613346 0.635911 0.547213 0.078 Uiso 1 1 calc GR . . . .
H25C H 0.524135 0.612957 0.566762 0.078 Uiso 1 1 calc GR . . . .
C26 C 0.6870(2) 0.6087(2) 0.6745(2) 0.0569(10) Uani 1 1 d . . . . .
H26A H 0.699080 0.627224 0.722844 0.085 Uiso 1 1 calc GR . . . .
H26B H 0.721286 0.640813 0.643011 0.085 Uiso 1 1 calc GR . . . .
H26C H 0.696622 0.545319 0.670123 0.085 Uiso 1 1 calc GR . . . .
C27 C 0.5854(3) 0.7278(2) 0.6619(2) 0.0596(10) Uani 1 1 d . . . . .
H27A H 0.530201 0.741301 0.647208 0.089 Uiso 1 1 calc GR . . . .
H27B H 0.621526 0.759952 0.632145 0.089 Uiso 1 1 calc GR . . . .
H27C H 0.595102 0.745547 0.710744 0.089 Uiso 1 1 calc GR . . . .

loop_
_atom_site_aniso_label
_atom_site_aniso_U_11
_atom_site_aniso_U_22
_atom_site_aniso_U_33
_atom_site_aniso_U_23
_atom_site_aniso_U_13
_atom_site_aniso_U_12
Ir1 0.02718(10) 0.02351(10) 0.02288(11) 0.000 0.00106(7) 0.000
S1 0.0319(4) 0.0529(5) 0.0428(5) -0.0186(4) -0.0085(3) 0.0024(3)
O1 0.0335(10) 0.0297(10) 0.0293(10) 0.0002(8) 0.0068(8) -0.0014(8)
N1 0.0375(13) 0.0357(13) 0.0270(12) -0.0080(10) 0.0013(10) 0.0013(11)
N2 0.0322(13) 0.0257(12) 0.0279(13) -0.0026(9) 0.0000(10) -0.0008(9)
C1 0.0391(16) 0.0295(14) 0.0303(15) -0.0003(12) 0.0044(12) 0.0066(12)
C2 0.0385(16) 0.0358(16) 0.0407(17) 0.0028(13) 0.0056(14) 0.0089(13)
C3 0.051(2) 0.0419(17) 0.0380(18) 0.0071(14) 0.0153(16) 0.0162(15)
C4 0.065(2) 0.0402(17) 0.0325(18) 0.0012(13) 0.0109(17) 0.0204(16)
C5 0.059(2) 0.0346(16) 0.0254(16) -0.0004(12) 0.0029(15) 0.0120(14)
C6 0.0445(17) 0.0280(14) 0.0278(15) 0.0000(12) 0.0060(13) 0.0086(12)
C7 0.0332(15) 0.0315(14) 0.0266(14) -0.0007(11) 0.0033(12) 0.0024(11)
C8 0.0361(15) 0.0292(14) 0.0262(14) -0.0048(11) 0.0011(12) 0.0004(11)
C9 0.0329(14) 0.0273(14) 0.0265(14) 0.0002(11) 0.0021(11) -0.0005(11)
C10 0.0380(16) 0.0264(13) 0.0258(14) -0.0004(11) -0.0011(12) -0.0007(11)
C11 0.0379(16) 0.0370(16) 0.0363(17) -0.0053(13) -0.0015(13) -0.0014(13)
C12 0.0383(17) 0.0484(19) 0.0456(19) -0.0052(16) -0.0087(14) -0.0071(15)
C13 0.051(2) 0.0443(19) 0.0355(18) -0.0061(14) -0.0142(16) -0.0068(14)
C14 0.054(2) 0.0319(16) 0.0287(16) -0.0050(12) -0.0026(15) 0.0006(13)
C15 0.0400(16) 0.0287(14) 0.0276(14) 0.0009(11) -0.0012(12) -0.0010(12)
C16 0.0296(14) 0.0270(13) 0.0203(13) 0.0013(10) 0.0018(11) -0.0023(10)
C17 0.0287(14) 0.0280(14) 0.0260(14) -0.0017(11) -0.0006(11) 0.0015(11)
C18 0.0287(14) 0.0306(14) 0.0301(15) -0.0011(12) 0.0002(11) 0.0014(11)
C19 0.0281(14) 0.0276(13) 0.0304(15) -0.0021(11) -0.0017(12) -0.0026(11)
C20 0.0456(19) 0.0483(19) 0.0407(19) -0.0185(15) -0.0074(15) 0.0040(15)
C21 0.0422(17) 0.0357(16) 0.0296(15) -0.0101(12) 0.0014(13) 0.0027(13)
C22 0.0329(15) 0.0290(14) 0.0280(15) 0.0027(11) -0.0008(12) -0.0045(12)
C23 0.053(3) 0.022(2) 0.043(3) 0.000 0.013(2) 0.000
C24 0.0438(18) 0.0336(16) 0.0443(19) 0.0029(14) 0.0102(15) -0.0090(13)
C25 0.066(3) 0.057(2) 0.0342(19) 0.0100(15) 0.0079(18) -0.0043(17)
C26 0.044(2) 0.058(2) 0.070(3) -0.0049(18) 0.0101(19) -0.0176(16)
C27 0.075(3) 0.0344(18) 0.071(3) 0.0083(17) 0.022(2) -0.0128(17)

loop_
_atom_type_symbol
_atom_type_description
_atom_type_scat_dispersion_real
_atom_type_scat_dispersion_imag
_atom_type_scat_source
C C 0.0137 0.0067 'International Tables Vol C Tables 4.2.6.8 and 6.1.1.4'
H H 0.0000 0.0000 'International Tables Vol C Tables 4.2.6.8 and 6.1.1.4'
Ir Ir -5.7005 5.2682 'International Tables Vol C Tables 4.2.6.8 and 6.1.1.4'
N N 0.0241 0.0134 'International Tables Vol C Tables 4.2.6.8 and 6.1.1.4'
O O 0.0389 0.0241 'International Tables Vol C Tables 4.2.6.8 and 6.1.1.4'
S S 0.2925 0.4295 'International Tables Vol C Tables 4.2.6.8 and 6.1.1.4'

loop_
_geom_angle_atom_site_label_1
_geom_angle_atom_site_label_2
_geom_angle_atom_site_label_3
_geom_angle
_geom_angle_site_symmetry_1
_geom_angle_site_symmetry_3
_geom_angle_publ_flag
O1 Ir1 O1 88.83(10) . 2_656 ?
N2 Ir1 O1 91.34(9) . 2_656 ?
N2 Ir1 O1 91.35(9) 2_656 . ?
N2 Ir1 O1 84.59(9) . . ?
N2 Ir1 O1 84.59(9) 2_656 2_656 ?
N2 Ir1 N2 174.32(12) 2_656 . ?
C16 Ir1 O1 86.64(9) 2_656 2_656 ?
C16 Ir1 O1 171.71(9) 2_656 . ?
C16 Ir1 O1 86.64(9) . . ?
C16 Ir1 O1 171.71(9) . 2_656 ?
C16 Ir1 N2 102.44(10) 2_656 . ?
C16 Ir1 N2 81.33(10) . . ?
C16 Ir1 N2 102.44(10) . 2_656 ?
C16 Ir1 N2 81.33(10) 2_656 2_656 ?
C16 Ir1 C16 98.67(15) 2_656 . ?
C19 S1 C20 90.27(15) . . ?
C22 O1 Ir1 125.25(18) . . ?
C8 N1 C6 107.7(2) . . ?
C8 N1 C15 106.7(2) . . ?
C15 N1 C6 144.8(3) . . ?
C19 N2 Ir1 113.26(19) . . ?
C19 N2 C21 112.9(3) . . ?
C21 N2 Ir1 132.9(2) . . ?
C2 C1 C6 118.5(3) . . ?
C2 C1 C7 133.5(3) . . ?
C6 C1 C7 107.7(3) . . ?
C1 C2 H2 120.6 . . ?
C3 C2 C1 118.9(3) . . ?
C3 C2 H2 120.6 . . ?
C2 C3 H3 119.2 . . ?
C2 C3 C4 121.5(3) . . ?
C4 C3 H3 119.2 . . ?
C3 C4 H4 119.4 . . ?
C5 C4 C3 121.2(3) . . ?
C5 C4 H4 119.4 . . ?
C4 C5 H5 121.4 . . ?
C6 C5 C4 117.1(3) . . ?
C6 C5 H5 121.4 . . ?
N1 C6 C1 107.5(2) . . ?
C5 C6 N1 129.6(3) . . ?
C5 C6 C1 122.8(3) . . ?
C8 C7 C1 104.5(2) . . ?
C8 C7 C18 113.0(3) . . ?
C18 C7 C1 142.2(3) . . ?
N1 C8 C7 112.4(3) . . ?
N1 C8 C9 114.5(3) . . ?
C7 C8 C9 132.7(3) . . ?
C8 C9 C10 102.8(2) . . ?
C8 C9 C16 115.5(3) . . ?
C16 C9 C10 141.5(3) . . ?
C11 C10 C9 134.5(3) . . ?
C11 C10 C15 117.8(3) . . ?
C15 C10 C9 107.6(2) . . ?
C10 C11 H11 120.3 . . ?
C10 C11 C12 119.4(3) . . ?
C12 C11 H11 120.3 . . ?
C11 C12 H12 119.3 . . ?
C13 C12 C11 121.4(3) . . ?
C13 C12 H12 119.3 . . ?
C12 C13 H13 119.4 . . ?
C14 C13 C12 121.1(3) . . ?
C14 C13 H13 119.4 . . ?
C13 C14 H14 121.1 . . ?
C13 C14 C15 117.8(3) . . ?
C15 C14 H14 121.1 . . ?
N1 C15 C10 108.3(2) . . ?
C14 C15 N1 129.2(3) . . ?
C14 C15 C10 122.5(3) . . ?
C9 C16 Ir1 134.4(2) . . ?
C9 C16 C17 113.3(2) . . ?
C17 C16 Ir1 111.78(18) . . ?
C18 C17 C16 127.1(2) . . ?
C18 C17 C19 120.9(2) . . ?
C19 C17 C16 112.0(2) . . ?
C7 C18 C17 118.0(3) . . ?
C7 C18 H18 121.0 . . ?
C17 C18 H18 121.0 . . ?
N2 C19 S1 112.1(2) . . ?
N2 C19 C17 118.2(2) . . ?
C17 C19 S1 129.6(2) . . ?
S1 C20 H20 124.7 . . ?
C21 C20 S1 110.7(2) . . ?
C21 C20 H20 124.7 . . ?
N2 C21 H21 123.0 . . ?
C20 C21 N2 114.0(3) . . ?
C20 C21 H21 123.0 . . ?
O1 C22 C23 126.0(3) . . ?
O1 C22 C24 113.8(3) . . ?
C23 C22 C24 120.2(3) . . ?
C22 C23 C22 128.6(4) 2_656 . ?
C22 C23 H23 115.7 . . ?
C22 C23 H23 115.7 2_656 . ?
C22 C24 C25 108.3(3) . . ?
C26 C24 C22 106.9(3) . . ?
C26 C24 C25 110.1(3) . . ?
C26 C24 C27 109.2(3) . . ?
C27 C24 C22 113.9(3) . . ?
C27 C24 C25 108.5(3) . . ?
C24 C25 H25A 109.5 . . ?
C24 C25 H25B 109.5 . . ?
C24 C25 H25C 109.5 . . ?
H25A C25 H25B 109.5 . . ?
H25A C25 H25C 109.5 . . ?
H25B C25 H25C 109.5 . . ?
C24 C26 H26A 109.5 . . ?
C24 C26 H26B 109.5 . . ?
C24 C26 H26C 109.5 . . ?
H26A C26 H26B 109.5 . . ?
H26A C26 H26C 109.5 . . ?
H26B C26 H26C 109.5 . . ?
C24 C27 H27A 109.5 . . ?
C24 C27 H27B 109.5 . . ?
C24 C27 H27C 109.5 . . ?
H27A C27 H27B 109.5 . . ?
H27A C27 H27C 109.5 . . ?
H27B C27 H27C 109.5 . . ?

loop_
_geom_bond_atom_site_label_1
_geom_bond_atom_site_label_2
_geom_bond_distance
_geom_bond_site_symmetry_2
_geom_bond_publ_flag
Ir1 O1 2.1214(19) 2_656 ?
Ir1 O1 2.1214(19) . ?
Ir1 N2 2.017(2) 2_656 ?
Ir1 N2 2.017(2) . ?
Ir1 C16 2.004(3) 2_656 ?
Ir1 C16 2.004(3) . ?
S1 C19 1.717(3) . ?
S1 C20 1.720(3) . ?
O1 C22 1.269(3) . ?
N1 C6 1.409(4) . ?
N1 C8 1.371(4) . ?
N1 C15 1.401(4) . ?
N2 C19 1.324(4) . ?
N2 C21 1.375(4) . ?
C1 C2 1.395(4) . ?
C1 C6 1.418(4) . ?
C1 C7 1.465(4) . ?
C2 H2 0.9500 . ?
C2 C3 1.382(5) . ?
C3 H3 0.9500 . ?
C3 C4 1.391(5) . ?
C4 H4 0.9500 . ?
C4 C5 1.388(5) . ?
C5 H5 0.9500 . ?
C5 C6 1.381(4) . ?
C7 C8 1.384(4) . ?
C7 C18 1.389(4) . ?
C8 C9 1.384(4) . ?
C9 C10 1.485(4) . ?
C9 C16 1.417(4) . ?
C10 C11 1.388(4) . ?
C10 C15 1.428(4) . ?
C11 H11 0.9500 . ?
C11 C12 1.389(4) . ?
C12 H12 0.9500 . ?
C12 C13 1.385(5) . ?
C13 H13 0.9500 . ?
C13 C14 1.374(5) . ?
C14 H14 0.9500 . ?
C14 C15 1.387(4) . ?
C16 C17 1.457(4) . ?
C17 C18 1.411(4) . ?
C17 C19 1.443(4) . ?
C18 H18 0.9500 . ?
C20 H20 0.9500 . ?
C20 C21 1.341(4) . ?
C21 H21 0.9500 . ?
C22 C23 1.395(3) . ?
C22 C24 1.537(4) . ?
C23 H23 0.9500 . ?
C24 C25 1.540(5) . ?
C24 C26 1.528(5) . ?
C24 C27 1.532(5) . ?
C25 H25A 0.9800 . ?
C25 H25B 0.9800 . ?
C25 H25C 0.9800 . ?
C26 H26A 0.9800 . ?
C26 H26B 0.9800 . ?
C26 H26C 0.9800 . ?
C27 H27A 0.9800 . ?
C27 H27B 0.9800 . ?
C27 H27C 0.9800 . ?

loop_
_geom_torsion_atom_site_label_1
_geom_torsion_atom_site_label_2
_geom_torsion_atom_site_label_3
_geom_torsion_atom_site_label_4
_geom_torsion
_geom_torsion_site_symmetry_1
_geom_torsion_site_symmetry_2
_geom_torsion_site_symmetry_3
_geom_torsion_site_symmetry_4
_geom_torsion_publ_flag
Ir1 O1 C22 C23 0.5(4) . . . . ?
Ir1 O1 C22 C24 179.96(19) . . . . ?
Ir1 N2 C19 S1 170.64(13) . . . . ?
Ir1 N2 C19 C17 -13.0(3) . . . . ?
Ir1 N2 C21 C20 -167.8(2) . . . . ?
Ir1 C16 C17 C18 -166.2(2) . . . . ?
Ir1 C16 C17 C19 13.6(3) . . . . ?
S1 C20 C21 N2 -0.5(4) . . . . ?
O1 C22 C23 C22 -0.3(2) . . . 2_656 ?
O1 C22 C24 C25 55.9(4) . . . . ?
O1 C22 C24 C26 -62.7(3) . . . . ?
O1 C22 C24 C27 176.7(3) . . . . ?
N1 C8 C9 C10 2.3(3) . . . . ?
N1 C8 C9 C16 -173.9(2) . . . . ?
C1 C2 C3 C4 -1.2(5) . . . . ?
C1 C7 C8 N1 2.3(3) . . . . ?
C1 C7 C8 C9 -170.3(3) . . . . ?
C1 C7 C18 C17 170.3(4) . . . . ?
C2 C1 C6 N1 -176.4(3) . . . . ?
C2 C1 C6 C5 0.6(4) . . . . ?
C2 C1 C7 C8 173.6(3) . . . . ?
C2 C1 C7 C18 0.7(7) . . . . ?
C2 C3 C4 C5 0.1(5) . . . . ?
C3 C4 C5 C6 1.4(5) . . . . ?
C4 C5 C6 N1 174.6(3) . . . . ?
C4 C5 C6 C1 -1.7(4) . . . . ?
C6 N1 C8 C7 -3.2(3) . . . . ?
C6 N1 C8 C9 170.8(2) . . . . ?
C6 N1 C15 C10 -167.3(4) . . . . ?
C6 N1 C15 C14 16.0(6) . . . . ?
C6 C1 C2 C3 0.9(4) . . . . ?
C6 C1 C7 C8 -0.6(3) . . . . ?
C6 C1 C7 C18 -173.5(4) . . . . ?
C7 C1 C2 C3 -172.8(3) . . . . ?
C7 C1 C6 N1 -1.3(3) . . . . ?
C7 C1 C6 C5 175.8(3) . . . . ?
C7 C8 C9 C10 174.7(3) . . . . ?
C7 C8 C9 C16 -1.4(5) . . . . ?
C8 N1 C6 C1 2.6(3) . . . . ?
C8 N1 C6 C5 -174.1(3) . . . . ?
C8 N1 C15 C10 0.0(3) . . . . ?
C8 N1 C15 C14 -176.8(3) . . . . ?
C8 C7 C18 C17 -2.2(4) . . . . ?
C8 C9 C10 C11 174.2(3) . . . . ?
C8 C9 C10 C15 -2.1(3) . . . . ?
C8 C9 C16 Ir1 166.9(2) . . . . ?
C8 C9 C16 C17 -4.4(4) . . . . ?
C9 C10 C11 C12 -177.0(3) . . . . ?
C9 C10 C15 N1 1.4(3) . . . . ?
C9 C10 C15 C14 178.4(3) . . . . ?
C9 C16 C17 C18 7.1(4) . . . . ?
C9 C16 C17 C19 -173.1(2) . . . . ?
C10 C9 C16 Ir1 -7.1(6) . . . . ?
C10 C9 C16 C17 -178.3(3) . . . . ?
C10 C11 C12 C13 0.4(5) . . . . ?
C11 C10 C15 N1 -175.6(3) . . . . ?
C11 C10 C15 C14 1.4(4) . . . . ?
C11 C12 C13 C14 -0.2(5) . . . . ?
C12 C13 C14 C15 0.5(5) . . . . ?
C13 C14 C15 N1 175.2(3) . . . . ?
C13 C14 C15 C10 -1.1(4) . . . . ?
C15 N1 C6 C1 169.9(4) . . . . ?
C15 N1 C6 C5 -6.9(6) . . . . ?
C15 N1 C8 C7 -175.5(2) . . . . ?
C15 N1 C8 C9 -1.5(3) . . . . ?
C15 C10 C11 C12 -1.0(4) . . . . ?
C16 C9 C10 C11 -11.5(6) . . . . ?
C16 C9 C10 C15 172.3(3) . . . . ?
C16 C17 C18 C7 -3.6(4) . . . . ?
C16 C17 C19 S1 175.2(2) . . . . ?
C16 C17 C19 N2 -0.5(4) . . . . ?
C18 C7 C8 N1 177.6(2) . . . . ?
C18 C7 C8 C9 5.0(5) . . . . ?
C18 C17 C19 S1 -5.0(4) . . . . ?
C18 C17 C19 N2 179.3(3) . . . . ?
C19 S1 C20 C21 0.5(3) . . . . ?
C19 N2 C21 C20 0.3(4) . . . . ?
C19 C17 C18 C7 176.6(3) . . . . ?
C20 S1 C19 N2 -0.3(2) . . . . ?
C20 S1 C19 C17 -176.2(3) . . . . ?
C21 N2 C19 S1 0.1(3) . . . . ?
C21 N2 C19 C17 176.5(2) . . . . ?
C23 C22 C24 C25 -124.6(3) . . . . ?
C23 C22 C24 C26 116.8(3) . . . . ?
C23 C22 C24 C27 -3.8(4) . . . . ?
C24 C22 C23 C22 -179.7(3) . . . 2_656 ?

loop_
_smtbx_masks_void_nr
_smtbx_masks_void_average_x
_smtbx_masks_void_average_y
_smtbx_masks_void_average_z
_smtbx_masks_void_volume
_smtbx_masks_void_count_electrons
_smtbx_masks_void_content
1 0.000 0.470 0.750 235.2 40.7 ?
2 0.000 0.530 0.250 235.2 38.3 ?
3 0.500 0.030 0.250 235.2 38.3 ?
4 0.500 0.970 0.750 235.2 40.7 ?
